data_7015772
loop_
_publ_author_name
'Be\,sli, Serap'
'Coles, Simon J.'
'Davies, David B.'
'K\?il\?i\,c, Adem'
'Shaw, Robert A.'

_publ_section_title
;
 Bridged cyclophosphazenes resulting from deprotonation reactions of
 cyclotriphophazenes bearing a P-NH group.
;
_journal_issue 19
_journal_name_full 'Dalton transactions (Cambridge, England : 2003)'
_journal_page_first 5307
_journal_page_last 5315
_journal_paper_doi 10.1039/c1dt10073d
_journal_volume 40
_journal_year 2011
_chemical_formula_sum 'C8 H18 Cl6 N10 P6'
_chemical_formula_weight 652.84
_chemical_name_systematic
;
?
;
_space_group_IT_number 2
_symmetry_cell_setting triclinic
_symmetry_space_group_name_Hall '-P 1'
_symmetry_space_group_name_H-M 'P -1'
_atom_sites_solution_hydrogens geom
_atom_sites_solution_primary direct
_atom_sites_solution_secondary difmap
_audit_creation_method SHELXL-97
_cell_angle_alpha 114.0400(10)
_cell_angle_beta 95.0370(10)
_cell_angle_gamma 114.3700(10)
_cell_formula_units_Z 1
_cell_length_a 8.5998(2)
_cell_length_b 8.7747(2)
_cell_length_c 9.4768(2)
_cell_measurement_reflns_used 2516
_cell_measurement_temperature 120(2)
_cell_measurement_theta_max 27.48
_cell_measurement_theta_min 2.91
_cell_volume 566.06(2)
_computing_cell_refinement 'DENZO, COLLECT'
_computing_data_reduction 'DENZO, COLLECT'
_computing_molecular_graphics 'PLATON (Spek, 1990)'
_computing_structure_refinement 'SHELXL-97 (Sheldrick, 1997)'
_computing_structure_solution 'SHELXS-97 (Sheldrick, 1997)'
_diffrn_ambient_temperature 120(2)
_diffrn_detector_area_resol_mean 9.091
_diffrn_measured_fraction_theta_full 0.995
_diffrn_measured_fraction_theta_max 0.995
_diffrn_measurement_device_type 'Bruker-Nonius KappaCCD Area Detector'
_diffrn_measurement_method '\f and \w scans'
_diffrn_radiation_monochromator '10cm confocal mirrors'
_diffrn_radiation_source 'Bruker-Nonius FR591 rotating anode'
_diffrn_radiation_type MoK\a
_diffrn_radiation_wavelength 0.71073
_diffrn_reflns_av_R_equivalents 0.0302
_diffrn_reflns_av_sigmaI/netI 0.0265
_diffrn_reflns_limit_h_max 11
_diffrn_reflns_limit_h_min -11
_diffrn_reflns_limit_k_max 11
_diffrn_reflns_limit_k_min -11
_diffrn_reflns_limit_l_max 12
_diffrn_reflns_limit_l_min -12
_diffrn_reflns_number 12378
_diffrn_reflns_theta_full 27.48
_diffrn_reflns_theta_max 27.48
_diffrn_reflns_theta_min 2.92
_diffrn_standards_decay_% negligible
_diffrn_standards_number none
_exptl_absorpt_coefficient_mu 1.206
_exptl_absorpt_correction_T_max 0.7944
_exptl_absorpt_correction_T_min 0.7288
_exptl_absorpt_correction_type multi-scan
_exptl_absorpt_process_details 'SADABS V2.10 (Sheldrick, G.M., 2003)'
_exptl_crystal_colour colourless
_exptl_crystal_density_diffrn 1.915
_exptl_crystal_density_method 'not measured'
_exptl_crystal_description prism
_exptl_crystal_F_000 328
_exptl_crystal_size_max 0.28
_exptl_crystal_size_mid 0.20
_exptl_crystal_size_min 0.20
_refine_diff_density_max 0.358
_refine_diff_density_min -0.439
_refine_diff_density_rms 0.077
_refine_ls_extinction_method none
_refine_ls_goodness_of_fit_ref 1.099
_refine_ls_hydrogen_treatment constr
_refine_ls_matrix_type full
_refine_ls_number_parameters 137
_refine_ls_number_reflns 2577
_refine_ls_number_restraints 0
_refine_ls_restrained_S_all 1.099
_refine_ls_R_factor_all 0.0236
_refine_ls_R_factor_gt 0.0222
_refine_ls_shift/su_max 0.000
_refine_ls_shift/su_mean 0.000
_refine_ls_structure_factor_coef Fsqd
_refine_ls_weighting_details 'calc w=1/[\s^2^(Fo^2^)+(0.0180P)^2^+0.5252P] where P=(Fo^2^+2Fc^2^)/3'
_refine_ls_weighting_scheme calc
_refine_ls_wR_factor_gt 0.0571
_refine_ls_wR_factor_ref 0.0580
_reflns_number_gt 2456
_reflns_number_total 2577
_reflns_threshold_expression >2sigma(I)
_cod_data_source_file c1dt10073d.txt
_cod_data_source_block 2b
_cod_depositor_comments
;
The following automatic conversions were performed:
'_symmetry_cell_setting' value 'Triclinic' changed to 'triclinic'
according to '/home/saulius/struct/CIF-dictionaries/cif_core.dic'
dictionary named 'cif_core.dic' version 2.4.1 from 2010-06-29.

Automatic conversion script
Id: cif_fix_enum 1555 2011-01-17 13:19:09Z saulius 
;
_cod_original_sg_symbol_H-M P-1
_cod_database_code 7015772

loop_
_symmetry_equiv_pos_as_xyz
'x, y, z'
'-x, -y, -z'

loop_
_atom_site_label
_atom_site_type_symbol
_atom_site_fract_x
_atom_site_fract_y
_atom_site_fract_z
_atom_site_U_iso_or_equiv
_atom_site_adp_type
_atom_site_occupancy
_atom_site_symmetry_multiplicity
_atom_site_calc_flag
_atom_site_refinement_flags
_atom_site_disorder_assembly
_atom_site_disorder_group
C1 C 0.2098(2) 0.3744(2) 0.0609(2) 0.0149(3) Uani 1 1 d . . .
H1A H 0.2467 0.4316 -0.0086 0.022 Uiso 1 1 calc R . .
H1B H 0.2916 0.4635 0.1720 0.022 Uiso 1 1 calc R . .
H1C H 0.0874 0.3483 0.0605 0.022 Uiso 1 1 calc R . .
C2 C 0.0866(2) 0.0371(2) -0.16166(19) 0.0127(3) Uani 1 1 d . . .
H2A H -0.0307 0.0330 -0.1694 0.015 Uiso 1 1 calc R . .
H2B H 0.0694 -0.0866 -0.1732 0.015 Uiso 1 1 calc R . .
C3 C 0.1519(2) 0.0629(2) -0.3005(2) 0.0148(3) Uani 1 1 d . . .
H3A H 0.1085 -0.0644 -0.3961 0.018 Uiso 1 1 calc R . .
H3B H 0.1020 0.1317 -0.3324 0.018 Uiso 1 1 calc R . .
C4 C 0.3566(2) 0.1762(2) -0.24759(19) 0.0108(3) Uani 1 1 d . . .
H4A H 0.3975 0.1493 -0.3450 0.013 Uiso 1 1 calc R . .
H4B H 0.3970 0.3151 -0.1886 0.013 Uiso 1 1 calc R . .
N5 N 0.55997(17) -0.12586(18) 0.14047(15) 0.0084(3) Uani 1 1 d . . .
N1 N 0.35222(17) 0.00025(18) 0.06607(15) 0.0085(3) Uani 1 1 d . . .
N2 N 0.62031(18) 0.22303(18) 0.35456(16) 0.0110(3) Uani 1 1 d . . .
N3 N 0.55139(18) 0.38394(18) 0.18237(16) 0.0100(3) Uani 1 1 d . . .
N4 N 0.21538(17) 0.19431(18) -0.00098(16) 0.0097(3) Uani 1 1 d . . .
P1 P 0.39589(5) 0.18004(5) 0.03869(4) 0.00671(9) Uani 1 1 d . . .
P2 P 0.47173(5) 0.01459(5) 0.21134(4) 0.00679(9) Uani 1 1 d . . .
P3 P 0.67694(5) 0.39968(5) 0.32482(5) 0.00796(9) Uani 1 1 d . . .
Cl Cl 0.30611(5) -0.10990(5) 0.31722(5) 0.01257(9) Uani 1 1 d . . .
Cl2 Cl 0.92691(5) 0.49002(6) 0.30403(5) 0.01635(10) Uani 1 1 d . . .
Cl3 Cl 0.72532(5) 0.62911(5) 0.53189(4) 0.01340(9) Uani 1 1 d . . .

loop_
_atom_site_aniso_label
_atom_site_aniso_U_11
_atom_site_aniso_U_22
_atom_site_aniso_U_33
_atom_site_aniso_U_23
_atom_site_aniso_U_13
_atom_site_aniso_U_12
C1 0.0178(8) 0.0144(8) 0.0170(8) 0.0067(7) 0.0065(7) 0.0125(7)
C2 0.0089(7) 0.0126(7) 0.0121(7) 0.0050(6) -0.0007(6) 0.0033(6)
C3 0.0139(8) 0.0166(8) 0.0116(7) 0.0067(6) 0.0005(6) 0.0065(7)
C4 0.0143(8) 0.0124(7) 0.0097(7) 0.0076(6) 0.0034(6) 0.0078(6)
N5 0.0119(6) 0.0101(6) 0.0073(6) 0.0057(5) 0.0037(5) 0.0074(5)
N1 0.0088(6) 0.0074(6) 0.0080(6) 0.0039(5) 0.0016(5) 0.0031(5)
N2 0.0130(7) 0.0080(6) 0.0075(6) 0.0022(5) -0.0006(5) 0.0037(5)
N3 0.0117(6) 0.0066(6) 0.0098(6) 0.0034(5) 0.0013(5) 0.0039(5)
N4 0.0095(6) 0.0100(6) 0.0100(6) 0.0040(5) 0.0024(5) 0.0062(5)
P1 0.00765(19) 0.00616(18) 0.00636(18) 0.00288(15) 0.00190(14) 0.00365(15)
P2 0.00817(19) 0.00679(18) 0.00587(18) 0.00336(15) 0.00257(14) 0.00373(15)
P3 0.00786(19) 0.00643(18) 0.00682(18) 0.00181(15) 0.00134(14) 0.00281(15)
Cl 0.01375(19) 0.01603(19) 0.01308(18) 0.01050(15) 0.00804(15) 0.00754(15)
Cl2 0.00982(18) 0.0188(2) 0.0186(2) 0.00809(16) 0.00630(15) 0.00624(16)
Cl3 0.01310(19) 0.00867(17) 0.00962(18) -0.00063(14) 0.00200(14) 0.00333(14)

loop_
_atom_type_symbol
_atom_type_description
_atom_type_scat_dispersion_real
_atom_type_scat_dispersion_imag
_atom_type_scat_source
C C 0.0033 0.0016 'International Tables Vol C Tables 4.2.6.8 and 6.1.1.4'
H H 0.0000 0.0000 'International Tables Vol C Tables 4.2.6.8 and 6.1.1.4'
N N 0.0061 0.0033 'International Tables Vol C Tables 4.2.6.8 and 6.1.1.4'
P P 0.1023 0.0942 'International Tables Vol C Tables 4.2.6.8 and 6.1.1.4'
Cl Cl 0.1484 0.1585 'International Tables Vol C Tables 4.2.6.8 and 6.1.1.4'

loop_
_geom_angle_atom_site_label_1
_geom_angle_atom_site_label_2
_geom_angle_atom_site_label_3
_geom_angle
_geom_angle_site_symmetry_1
_geom_angle_site_symmetry_3
_geom_angle_publ_flag
N4 C2 C3 111.75(13) . . ?
C4 C3 C2 110.53(13) . . ?
N5 C4 C3 111.85(13) 2_655 . ?
C4 N5 P2 120.98(10) 2_655 . ?
C4 N5 P1 114.96(10) 2_655 2_655 ?
P2 N5 P1 122.69(8) . 2_655 ?
P2 N1 P1 122.60(8) . . ?
P3 N2 P2 118.87(8) . . ?
P3 N3 P1 121.26(8) . . ?
C1 N4 C2 116.41(13) . . ?
C1 N4 P1 124.50(11) . . ?
C2 N4 P1 112.31(10) . . ?
N1 P1 N3 116.01(7) . . ?
N1 P1 N4 110.99(7) . . ?
N3 P1 N4 109.04(7) . . ?
N1 P1 N5 106.44(7) . 2_655 ?
N3 P1 N5 112.08(7) . 2_655 ?
N4 P1 N5 101.28(7) . 2_655 ?
N1 P2 N2 118.41(7) . . ?
N1 P2 N5 109.75(7) . . ?
N2 P2 N5 111.08(7) . . ?
N1 P2 Cl 107.58(5) . . ?
N2 P2 Cl 105.98(5) . . ?
N5 P2 Cl 102.73(5) . . ?
N3 P3 N2 119.69(7) . . ?
N3 P3 Cl3 108.53(5) . . ?
N2 P3 Cl3 108.81(5) . . ?
N3 P3 Cl2 108.86(6) . . ?
N2 P3 Cl2 109.74(6) . . ?
Cl3 P3 Cl2 99.28(2) . . ?

loop_
_geom_bond_atom_site_label_1
_geom_bond_atom_site_label_2
_geom_bond_distance
_geom_bond_site_symmetry_2
_geom_bond_publ_flag
C1 N4 1.4683(19) . ?
C2 N4 1.4763(19) . ?
C2 C3 1.538(2) . ?
C3 C4 1.527(2) . ?
C4 N5 1.4962(19) 2_655 ?
N5 C4 1.4962(19) 2_655 ?
N5 P2 1.6530(13) . ?
N5 P1 1.6903(13) 2_655 ?
N1 P2 1.5721(13) . ?
N1 P1 1.5996(13) . ?
N2 P3 1.5736(14) . ?
N2 P2 1.6014(13) . ?
N3 P3 1.5736(13) . ?
N3 P1 1.6013(13) . ?
N4 P1 1.6319(13) . ?
P1 N5 1.6903(13) 2_655 ?
P2 Cl 2.0220(5) . ?
P3 Cl3 2.0059(5) . ?
P3 Cl2 2.0208(6) . ?
